data_7055895
loop_
_publ_author_name
'Li, Huijun'
'Wang, Yuan'
'He, Yaling'
'Xu, Zhouqing'
'Zhao, Xiaolei'
'Han, Yi'

_publ_section_title
;
 Synthesis of several novel coordination complexes: ion exchange, magnetic
 and photocatalytic studies
;
_journal_issue 3
_journal_name_full 'New J. Chem.'
_journal_page_first 1046
_journal_paper_doi 10.1039/C6NJ02863B
_journal_volume 41
_journal_year 2017
_chemical_formula_sum 'C18 H20.5 Cu N1.5 O9'
_chemical_formula_weight 465.40
_chemical_name_systematic
;
 ?
;
_space_group_crystal_system trigonal
_space_group_IT_number 148
_space_group_name_Hall '-R 3'
_space_group_name_H-M_alt 'R -3 :H'
_symmetry_space_group_name_Hall '-R 3'
_symmetry_space_group_name_H-M 'R -3 :H'
_atom_sites_solution_hydrogens mixed
_audit_creation_method SHELXL-2014
_audit_update_record
;
2016-11-30 deposited with the CCDC.
2016-12-13 downloaded from the CCDC.
;
_cell_angle_alpha 90
_cell_angle_beta 90
_cell_angle_gamma 120
_cell_formula_units_Z 18
_cell_length_a 21.187(10)
_cell_length_b 21.187(10)
_cell_length_c 21.90(2)
_cell_measurement_reflns_used 3333
_cell_measurement_temperature 296(2)
_cell_measurement_theta_max 24.987
_cell_measurement_theta_min 1.001
_cell_volume 8514(10)
_computing_cell_refinement 'Bruker SMART'
_computing_data_collection 'Bruker SMART'
_computing_data_reduction 'Bruker SAINT'
_computing_molecular_graphics 'Bruker SHELXTL'
_computing_publication_material 'Bruker SHELXTL'
_computing_structure_refinement 'SHELXL-2014 (Sheldrick, 2014)'
_computing_structure_solution 'Bruker SHELXTL'
_diffrn_ambient_temperature 296(2)
_diffrn_measured_fraction_theta_full 0.972
_diffrn_measured_fraction_theta_max 1.000
_diffrn_measurement_device_type 'Bruker SMART APEX CCD'
_diffrn_radiation_type MoK\a
_diffrn_radiation_wavelength 0.71073
_diffrn_reflns_av_R_equivalents 0.0960
_diffrn_reflns_av_unetI/netI 0.1137
_diffrn_reflns_Laue_measured_fraction_full 0.972
_diffrn_reflns_Laue_measured_fraction_max 1.000
_diffrn_reflns_limit_h_max 25
_diffrn_reflns_limit_h_min -18
_diffrn_reflns_limit_k_max 22
_diffrn_reflns_limit_k_min -24
_diffrn_reflns_limit_l_max 26
_diffrn_reflns_limit_l_min -25
_diffrn_reflns_number 12643
_diffrn_reflns_point_group_measured_fraction_full 0.972
_diffrn_reflns_point_group_measured_fraction_max 1.000
_diffrn_reflns_theta_full 25.242
_diffrn_reflns_theta_max 24.987
_diffrn_reflns_theta_min 1.448
_exptl_absorpt_coefficient_mu 1.209
_exptl_crystal_colour green
_exptl_crystal_density_diffrn 1.634
_exptl_crystal_description block
_exptl_crystal_F_000 4320
_exptl_crystal_size_max 0.200
_exptl_crystal_size_mid 0.050
_exptl_crystal_size_min 0.050
_refine_diff_density_max 0.507
_refine_diff_density_min -0.431
_refine_diff_density_rms 0.078
_refine_ls_extinction_method none
_refine_ls_goodness_of_fit_ref 0.947
_refine_ls_hydrogen_treatment mixed
_refine_ls_matrix_type full
_refine_ls_number_parameters 233
_refine_ls_number_reflns 3333
_refine_ls_number_restraints 11
_refine_ls_restrained_S_all 0.948
_refine_ls_R_factor_all 0.0826
_refine_ls_R_factor_gt 0.0510
_refine_ls_shift/su_max 0.000
_refine_ls_shift/su_mean 0.000
_refine_ls_structure_factor_coef Fsqd
_refine_ls_weighting_details 'w=1/[\s^2^(Fo^2^)+(0.0007P)^2^] where P=(Fo^2^+2Fc^2^)/3'
_refine_ls_weighting_scheme calc
_refine_ls_wR_factor_gt 0.0992
_refine_ls_wR_factor_ref 0.1078
_reflns_Friedel_coverage 0.000
_reflns_number_gt 2118
_reflns_number_total 3333
_reflns_threshold_expression 'I > 2\s(I)'
_cod_data_source_file c6nj02863b2.cif
_cod_data_source_block 5
_cod_depositor_comments 'Adding full bibliography for 7055892--7055899.cif.'
_cod_original_cell_volume 8516(12)
_cod_original_formula_sum 'C18 H20.50 Cu N1.50 O9'
_cod_database_code 7055895
_shelx_space_group_comment
;
The symmetry employed for this shelxl refinement is uniquely defined
by the following loop, which should always be used as a source of
symmetry information in preference to the above space-group names.
They are only intended as comments.
;
_shelx_estimated_absorpt_t_min 0.794
_shelx_estimated_absorpt_t_max 0.942
_shelxl_version_number 2014-3

loop_
_space_group_symop_operation_xyz
'x, y, z'
'-y, x-y, z'
'-x+y, -x, z'
'x+2/3, y+1/3, z+1/3'
'-y+2/3, x-y+1/3, z+1/3'
'-x+y+2/3, -x+1/3, z+1/3'
'x+1/3, y+2/3, z+2/3'
'-y+1/3, x-y+2/3, z+2/3'
'-x+y+1/3, -x+2/3, z+2/3'
'-x, -y, -z'
'y, -x+y, -z'
'x-y, x, -z'
'-x+2/3, -y+1/3, -z+1/3'
'y+2/3, -x+y+1/3, -z+1/3'
'x-y+2/3, x+1/3, -z+1/3'
'-x+1/3, -y+2/3, -z+2/3'
'y+1/3, -x+y+2/3, -z+2/3'
'x-y+1/3, x+2/3, -z+2/3'

loop_
_atom_site_label
_atom_site_type_symbol
_atom_site_fract_x
_atom_site_fract_y
_atom_site_fract_z
_atom_site_U_iso_or_equiv
_atom_site_adp_type
_atom_site_occupancy
_atom_site_site_symmetry_order
_atom_site_calc_flag
_atom_site_refinement_flags_posn
_atom_site_refinement_flags_adp
_atom_site_refinement_flags_occupancy
_atom_site_disorder_assembly
_atom_site_disorder_group
Cu1 Cu 0.46954(3) 0.53956(3) 0.00938(2) 0.02710(17) Uani 1 1 d . . . . .
C1 C 0.4055(2) 0.4027(2) 0.06821(19) 0.0316(11) Uani 1 1 d . . . . .
C2 C 0.3492(2) 0.3429(2) 0.10711(18) 0.0303(10) Uani 1 1 d . . . . .
C3 C 0.3132(2) 0.3580(2) 0.15293(18) 0.0299(10) Uani 1 1 d . . . . .
H3 H 0.3234 0.4055 0.1597 0.036 Uiso 1 1 calc R U . . .
C4 C 0.2622(2) 0.3015(2) 0.18829(18) 0.0303(10) Uani 1 1 d . . . . .
C5 C 0.2451(2) 0.2311(2) 0.1765(2) 0.0353(11) Uani 1 1 d . . . . .
H5 H 0.2094 0.1934 0.1996 0.042 Uiso 1 1 calc R U . . .
C6 C 0.2799(2) 0.2151(2) 0.13091(19) 0.0326(11) Uani 1 1 d . . . . .
C7 C 0.3330(2) 0.2719(2) 0.09693(19) 0.0345(11) Uani 1 1 d . . . . .
H7 H 0.3581 0.2622 0.0669 0.041 Uiso 1 1 calc R U . . .
C8 C 0.2965(3) 0.1194(3) 0.0791(2) 0.0419(12) Uani 1 1 d D . . . .
H8A H 0.3470 0.1387 0.0910 0.050 Uiso 0.222(10) 1 calc R U P A 2
H8B H 0.2949 0.1353 0.0380 0.050 Uiso 0.222(10) 1 calc R U P A 2
C9 C 0.2555(3) 0.0387(2) 0.0833(2) 0.0393(12) Uani 1 1 d . . . . .
C10 C 0.2685(3) -0.0093(3) 0.0522(2) 0.0558(15) Uani 1 1 d . . . . .
H10 H 0.3059 0.0065 0.0237 0.067 Uiso 1 1 calc R U . . .
C11 C 0.2241(4) -0.0821(3) 0.0647(3) 0.0729(19) Uani 1 1 d . . . . .
H11 H 0.2311 -0.1163 0.0439 0.087 Uiso 1 1 calc R U . . .
C12 C 0.1702(3) -0.1050(3) 0.1069(3) 0.0706(18) Uani 1 1 d . . . . .
H12 H 0.1415 -0.1546 0.1150 0.085 Uiso 1 1 calc R U . . .
C13 C 0.1572(3) -0.0559(3) 0.1382(3) 0.0641(16) Uani 1 1 d . . . . .
H13 H 0.1201 -0.0716 0.1669 0.077 Uiso 1 1 calc R U . . .
C14 C 0.2014(3) 0.0173(3) 0.1254(2) 0.0475(13) Uani 1 1 d . . . . .
C15 C 0.2023(3) 0.0808(2) 0.1520(2) 0.0465(14) Uani 1 1 d D . . . .
H15A H 0.1561 0.0788 0.1457 0.056 Uiso 0.778(10) 1 calc R U P A 1
H15B H 0.2121 0.0836 0.1955 0.056 Uiso 0.778(10) 1 calc R U P A 1
C16 C 0.4222(2) 0.4390(2) -0.09186(18) 0.0318(11) Uani 1 1 d . . . . .
N1 N 0.26011(19) 0.14207(18) 0.12055(16) 0.0395(10) Uani 1 1 d D . . . .
O1 O 0.54945(15) 0.61027(15) -0.04255(13) 0.0363(8) Uani 1 1 d . . . . .
O2 O 0.4168(3) 0.6027(2) 0.0193(2) 0.0813(13) Uani 1 1 d D . . . .
O3 O 0.53265(16) 0.58054(16) 0.08005(12) 0.0382(8) Uani 1 1 d . . . . .
O4 O 0.40133(15) 0.45866(16) 0.06189(14) 0.0365(8) Uani 1 1 d . . . . .
O5 O 0.41411(16) 0.48600(16) -0.06245(13) 0.0386(8) Uani 1 1 d . . . . .
H2A H 0.412(2) 0.6172(19) -0.0156(9) 0.046 Uiso 1 1 d D U . . .
H2B H 0.441(2) 0.6396(14) 0.0425(13) 0.046 Uiso 1 1 d D U . . .
O6 O 0.3497(2) 0.1568(2) 0.05084(19) 0.0479(18) Uani 0.778(10) 1 d . . P A 1
O6A O 0.1704(13) 0.0810(11) 0.1905(11) 0.110(10) Uani 0.222(10) 1 d . U P A 2

loop_
_atom_site_aniso_label
_atom_site_aniso_U_11
_atom_site_aniso_U_22
_atom_site_aniso_U_33
_atom_site_aniso_U_23
_atom_site_aniso_U_13
_atom_site_aniso_U_12
Cu1 0.0297(3) 0.0286(3) 0.0214(3) -0.0039(2) 0.0018(2) 0.0134(3)
C1 0.028(3) 0.038(3) 0.016(2) -0.002(2) 0.0022(19) 0.006(2)
C2 0.030(3) 0.036(3) 0.018(2) 0.0032(19) 0.0068(18) 0.011(2)
C3 0.029(3) 0.035(3) 0.024(2) 0.0022(19) 0.0087(19) 0.015(2)
C4 0.032(3) 0.040(3) 0.025(2) 0.003(2) 0.0056(19) 0.022(2)
C5 0.034(3) 0.032(3) 0.036(3) 0.006(2) 0.007(2) 0.014(2)
C6 0.031(3) 0.038(3) 0.026(3) 0.002(2) 0.007(2) 0.015(2)
C7 0.037(3) 0.043(3) 0.023(3) 0.003(2) 0.008(2) 0.020(2)
C8 0.050(3) 0.046(3) 0.034(3) -0.002(2) 0.003(3) 0.027(3)
C9 0.050(3) 0.038(3) 0.026(3) -0.001(2) 0.001(2) 0.019(3)
C10 0.072(4) 0.048(4) 0.041(3) -0.012(3) -0.004(3) 0.025(3)
C11 0.116(6) 0.045(4) 0.044(4) -0.011(3) -0.003(4) 0.030(4)
C12 0.091(5) 0.033(3) 0.063(4) 0.003(3) 0.005(4) 0.013(3)
C13 0.066(4) 0.045(4) 0.066(4) 0.003(3) 0.012(3) 0.016(3)
C14 0.054(3) 0.033(3) 0.040(3) 0.001(2) -0.003(3) 0.009(3)
C15 0.048(3) 0.034(3) 0.046(3) 0.003(2) 0.015(3) 0.011(3)
C16 0.029(3) 0.037(3) 0.018(2) -0.001(2) 0.0028(19) 0.008(2)
N1 0.045(3) 0.027(2) 0.035(2) 0.0017(18) 0.0154(19) 0.009(2)
O1 0.0324(18) 0.0360(19) 0.0344(18) 0.0032(14) 0.0139(14) 0.0126(15)
O2 0.114(4) 0.091(3) 0.078(3) -0.015(2) -0.009(3) 0.080(3)
O3 0.0407(19) 0.049(2) 0.0284(18) -0.0150(14) -0.0110(14) 0.0250(17)
O4 0.0373(19) 0.0313(19) 0.0391(19) 0.0055(14) 0.0095(14) 0.0157(16)
O5 0.049(2) 0.0394(19) 0.0318(18) -0.0134(15) -0.0115(15) 0.0253(17)
O6 0.056(3) 0.039(3) 0.048(3) 0.016(2) 0.026(2) 0.023(2)
O6A 0.121(16) 0.070(13) 0.113(16) -0.020(11) 0.032(12) 0.027(11)

loop_
_atom_type_symbol
_atom_type_description
_atom_type_scat_dispersion_real
_atom_type_scat_dispersion_imag
_atom_type_scat_source
C C 0.0033 0.0016 'International Tables Vol C Tables 4.2.6.8 and 6.1.1.4'
H H 0.0000 0.0000 'International Tables Vol C Tables 4.2.6.8 and 6.1.1.4'
N N 0.0061 0.0033 'International Tables Vol C Tables 4.2.6.8 and 6.1.1.4'
O O 0.0106 0.0060 'International Tables Vol C Tables 4.2.6.8 and 6.1.1.4'
Cu Cu 0.3201 1.2651 'International Tables Vol C Tables 4.2.6.8 and 6.1.1.4'

loop_
_geom_angle_atom_site_label_1
_geom_angle_atom_site_label_2
_geom_angle_atom_site_label_3
_geom_angle
_geom_angle_site_symmetry_1
_geom_angle_site_symmetry_3
O3 Cu1 O5 168.92(12) . .
O3 Cu1 O1 88.99(14) . .
O5 Cu1 O1 90.87(14) . .
O3 Cu1 O4 88.01(14) . .
O5 Cu1 O4 89.91(14) . .
O1 Cu1 O4 168.27(12) . .
O3 Cu1 O2 95.60(16) . .
O5 Cu1 O2 95.43(15) . .
O1 Cu1 O2 95.84(15) . .
O4 Cu1 O2 95.74(15) . .
O3 Cu1 Cu1 87.80(9) . 10_665
O5 Cu1 Cu1 81.18(9) . 10_665
O1 Cu1 Cu1 83.36(9) . 10_665
O4 Cu1 Cu1 85.20(9) . 10_665
O2 Cu1 Cu1 176.49(13) . 10_665
O4 C1 O1 125.9(4) . 10_665
O4 C1 C2 117.7(4) . .
O1 C1 C2 116.3(4) 10_665 .
C7 C2 C3 120.0(4) . .
C7 C2 C1 119.2(4) . .
C3 C2 C1 120.8(4) . .
C4 C3 C2 119.1(4) . .
C4 C3 H3 120.4 . .
C2 C3 H3 120.4 . .
C5 C4 C3 120.2(4) . .
C5 C4 C16 119.2(4) . 5
C3 C4 C16 120.6(4) . 5
C4 C5 C6 121.3(4) . .
C4 C5 H5 119.3 . .
C6 C5 H5 119.3 . .
C5 C6 C7 118.6(4) . .
C5 C6 N1 119.0(4) . .
C7 C6 N1 122.4(4) . .
C2 C7 C6 120.7(4) . .
C2 C7 H7 119.7 . .
C6 C7 H7 119.7 . .
O6 C8 N1 127.3(4) . .
O6 C8 C9 128.3(4) . .
N1 C8 C9 104.2(4) . .
N1 C8 H8A 110.9 . .
C9 C8 H8A 110.9 . .
N1 C8 H8B 110.9 . .
C9 C8 H8B 110.9 . .
H8A C8 H8B 108.9 . .
C14 C9 C10 122.7(5) . .
C14 C9 C8 109.7(4) . .
C10 C9 C8 127.5(5) . .
C9 C10 C11 117.2(5) . .
C9 C10 H10 121.4 . .
C11 C10 H10 121.4 . .
C12 C11 C10 121.3(6) . .
C12 C11 H11 119.4 . .
C10 C11 H11 119.4 . .
C11 C12 C13 121.1(5) . .
C11 C12 H12 119.5 . .
C13 C12 H12 119.5 . .
C14 C13 C12 117.8(5) . .
C14 C13 H13 121.1 . .
C12 C13 H13 121.1 . .
C9 C14 C13 119.9(5) . .
C9 C14 C15 110.0(4) . .
C13 C14 C15 130.1(5) . .
O6A C15 N1 128.4(12) . .
O6A C15 C14 126.6(12) . .
N1 C15 C14 104.7(4) . .
N1 C15 H15A 110.8 . .
C14 C15 H15A 110.8 . .
N1 C15 H15B 110.8 . .
C14 C15 H15B 110.8 . .
H15A C15 H15B 108.9 . .
O3 C16 O5 125.8(4) 10_665 .
O3 C16 C4 117.9(4) 10_665 9_554
O5 C16 C4 116.3(4) . 9_554
C6 N1 C8 124.2(3) . .
C6 N1 C15 124.6(3) . .
C8 N1 C15 111.2(4) . .
C1 O1 Cu1 123.6(3) 10_665 .
Cu1 O2 H2A 109(3) . .
Cu1 O2 H2B 111(3) . .
H2A O2 H2B 109.4(17) . .
C16 O3 Cu1 119.2(3) 10_665 .
C1 O4 Cu1 121.7(3) . .
C16 O5 Cu1 126.0(3) . .

loop_
_geom_bond_atom_site_label_1
_geom_bond_atom_site_label_2
_geom_bond_distance
_geom_bond_site_symmetry_2
Cu1 O3 1.943(3) .
Cu1 O5 1.952(3) .
Cu1 O1 1.967(3) .
Cu1 O4 1.968(3) .
Cu1 O2 2.140(4) .
Cu1 Cu1 2.6094(16) 10_665
C1 O4 1.241(5) .
C1 O1 1.250(5) 10_665
C1 C2 1.498(6) .
C2 C7 1.383(6) .
C2 C3 1.391(5) .
C3 C4 1.381(5) .
C3 H3 0.9300 .
C4 C5 1.373(6) .
C4 C16 1.493(6) 5
C5 C6 1.379(6) .
C5 H5 0.9300 .
C6 C7 1.383(6) .
C6 N1 1.405(5) .
C7 H7 0.9300 .
C8 O6 1.179(5) .
C8 N1 1.421(4) .
C8 C9 1.483(6) .
C8 H8A 0.9700 .
C8 H8B 0.9700 .
C9 C14 1.359(6) .
C9 C10 1.364(6) .
C10 C11 1.374(7) .
C10 H10 0.9300 .
C11 C12 1.356(8) .
C11 H11 0.9300 .
C12 C13 1.385(7) .
C12 H12 0.9300 .
C13 C14 1.381(6) .
C13 H13 0.9300 .
C14 C15 1.458(7) .
C15 O6A 1.08(2) .
C15 N1 1.439(4) .
C15 H15A 0.9700 .
C15 H15B 0.9700 .
C16 O3 1.245(5) 10_665
C16 O5 1.267(5) .
C16 C4 1.493(6) 9_554
O1 C1 1.250(5) 10_665
O2 H2A 0.847(10) .
O2 H2B 0.856(10) .
O3 C16 1.245(5) 10_665
